data_2005576
loop_
_publ_author_name
'Blackburn, A. C.'
'Fitzgerald, L. J.'
'Gerkin, R. E.'

_publ_section_title
;
 2-Naphthoic Acid at 153K
;
_journal_issue 11
_journal_name_full 'Acta Crystallographica Section C'
_journal_page_first 2862
_journal_page_last 2864
_journal_paper_doi 10.1107/S0108270196008876
_journal_volume 52
_journal_year 1996
_chemical_formula_moiety 'C11 H8 O2 '
_chemical_formula_sum 'C11 H8 O2'
_chemical_formula_weight 172.18
_chemical_name_common '2-naphthoic acid'
_chemical_name_systematic ' naphthalene-2-carboxylic acid'
_space_group_IT_number 14
_symmetry_cell_setting monoclinic
_symmetry_space_group_name_Hall '-P 2yn'
_symmetry_space_group_name_H-M 'P 1 21/n 1'
_cell_angle_alpha 90
_cell_angle_beta 91.74(2)
_cell_angle_gamma 90
_cell_formula_units_Z 4
_cell_length_a 5.580(1)
_cell_length_b 4.916(1)
_cell_length_c 30.174(2)
_cell_measurement_reflns_used 25
_cell_measurement_temperature 153
_cell_measurement_theta_max 15.1
_cell_measurement_theta_min 14.2
_cell_volume 827.3(2)
_computing_cell_refinement 'MSC/AFC Diffractometer Control Software'
_computing_data_collection
;MSC/AFC Diffractometer Control Software (Molecular Structure Corporation,
1988)
;
_computing_data_reduction 'TEXSAN (Molecular Structure Corporation, 1989)'
_computing_molecular_graphics 'ORTEPII (Johnson, 1976)'
_computing_publication_material TEXSAN
_computing_structure_refinement TEXSAN
_computing_structure_solution 'SHELXS86 (Sheldrick, 1985)'
_diffrn_ambient_temperature 153
_diffrn_measurement_device AFC5S
_diffrn_measurement_method 'omega scans '
_diffrn_radiation_monochromator graphite
_diffrn_radiation_source 'X-ray tube'
_diffrn_radiation_type MoK\a
_diffrn_radiation_wavelength 0.71073
_diffrn_reflns_av_R_equivalents 0.021
_diffrn_reflns_limit_h_max 7
_diffrn_reflns_limit_h_min 0
_diffrn_reflns_limit_k_max 6
_diffrn_reflns_limit_k_min 0
_diffrn_reflns_limit_l_max 38
_diffrn_reflns_limit_l_min -38
_diffrn_reflns_number 2354
_diffrn_reflns_theta_max 27.5
_diffrn_reflns_theta_min 2.0
_diffrn_standards_decay_% ' variation +- 1.7% (ave. max. rel. intensity)'
_diffrn_standards_interval_count 150
_diffrn_standards_number 6
_exptl_absorpt_coefficient_mu 0.089
_exptl_absorpt_correction_type none
_exptl_crystal_colour colorless
_exptl_crystal_density_diffrn 1.382
_exptl_crystal_density_meas ?
_exptl_crystal_description plate
_exptl_crystal_F_000 360
_exptl_crystal_size_max 0.38
_exptl_crystal_size_mid 0.38
_exptl_crystal_size_min 0.15
_refine_diff_density_max 0.25
_refine_diff_density_min -0.18
_refine_ls_extinction_coef '5(4) \\times 10^-7^'
_refine_ls_extinction_method 'Zachariasen (1963, 1968)'
_refine_ls_goodness_of_fit_obs 1.74
_refine_ls_hydrogen_treatment refall
_refine_ls_matrix_type full
_refine_ls_number_parameters 155
_refine_ls_number_reflns 1248
_refine_ls_R_factor_obs 0.039
_refine_ls_shift/esd_max '< 0.01'
_refine_ls_structure_factor_coef F
_refine_ls_weighting_details w=\s~F~^-2^
_refine_ls_weighting_scheme calc
_refine_ls_wR_factor_obs 0.047
_reflns_number_observed 1248
_reflns_number_total 2140
_reflns_observed_criterion 'I >3\s~I~'
_cod_data_source_file bk1253.cif
_cod_data_source_block 1
_cod_depositor_comments
;
The following automatic conversions were performed:
'_symmetry_cell_setting' value 'Monoclinic' changed to 'monoclinic'
according to '/home/saulius/struct/CIF-dictionaries/cif_core.dic'
dictionary named 'cif_core.dic' version 2.4.1 from 2010-06-29.

Automatic conversion script
Id: cif_fix_enum 1527 2010-12-29 10:47:43Z saulius 

The following automatic conversions were performed:

'_symmetry_cell_setting' value 'Monoclinic' changed to 'monoclinic'
according to /home/saulius/struct/CIF-dictionaries/cif_core.dic
dictionary named 'cif_core.dic' version 2.4.1 from
2010-06-29.

'_geom_bond_publ_flag' value 'YES' changed to 'yes'
according to /home/saulius/struct/CIF-dictionaries/cif_core.dic
dictionary named 'cif_core.dic' version 2.4.1 from 2010-06-29 (2
times).

'_geom_bond_publ_flag' value 'NO' changed to 'no' according
to /home/saulius/struct/CIF-dictionaries/cif_core.dic dictionary
named 'cif_core.dic' version 2.4.1 from 2010-06-29 (9
times).

'_geom_angle_publ_flag' value 'YES' changed to 'yes'
according to /home/saulius/struct/CIF-dictionaries/cif_core.dic
dictionary named 'cif_core.dic' version 2.4.1 from 2010-06-29 (3
times).

Automatic conversion script
Id: cif_fix_values 1715 2011-07-08 13:25:40Z adriana 

The following automatic conversions were performed:

'_exptl_crystal_density_meas' value 'none' was changed to '?' - the
value is perceived as not measured.

Automatic conversion script
Id: cif_fix_values 3008 2015-01-20 13:52:24Z robertas 

The following automatic conversions were performed:

'_refine_ls_weighting_scheme' value 'w=\s~F~^-2^' was changed to
'calc'. New tag '_refine_ls_weighting_details' was created. The value
of the new tag was set to 'w=\s~F~^-2^'.

Automatic conversion script
Id: cif_fix_values 3143 2015-03-26 13:38:13Z robertas 
;
_cod_original_cell_volume 827.2(5)
_cod_original_sg_symbol_H-M 'P 21/n'
_cod_database_code 2005576

loop_
_symmetry_equiv_pos_as_xyz
x,y,z
'1/2-x, 1/2+y, 1/2 -z'
-x,-y,-z
'1/2+x, 1/2-y,1/2 +z'

loop_
_atom_site_aniso_label
_atom_site_aniso_U_11
_atom_site_aniso_U_22
_atom_site_aniso_U_33
_atom_site_aniso_U_12
_atom_site_aniso_U_13
_atom_site_aniso_U_23
O1 0.0367(8) 0.0338(8) 0.0275(7) 0.0097(7) -0.0054(5) -0.0057(6)
O2 0.0412(8) 0.0342(8) 0.0248(7) 0.0042(7) -0.0084(6) -0.0060(6)
C1 0.0279(9) 0.0253(10) 0.0226(8) 0.0013(8) -0.0008(7) 0.0015(8)
C2 0.0277(9) 0.0237(9) 0.0221(8) -0.0025(8) 0.0007(7) 0.0027(7)
C3 0.0287(10) 0.0338(11) 0.0265(9) 0.0015(9) -0.0049(7) -0.0009(8)
C4 0.0276(10) 0.0314(11) 0.0360(10) 0.0047(9) -0.0011(8) -0.0007(9)
C5 0.0377(11) 0.0280(11) 0.0349(10) -0.0008(9) 0.0093(9) -0.0024(9)
C6 0.0514(13) 0.0288(10) 0.0290(9) -0.0074(10) 0.0107(9) -0.0061(9)
C7 0.0496(13) 0.0348(11) 0.0224(9) -0.0069(10) -0.0035(9) -0.0033(9)
C8 0.0380(11) 0.0330(11) 0.0269(9) -0.0008(10) -0.0040(8) -0.0006(8)
C9 0.0286(9) 0.0242(9) 0.0220(9) -0.0039(8) 0.0008(7) 0.0028(7)
C10 0.0288(9) 0.0253(10) 0.0268(9) -0.0027(8) 0.0049(7) 0.0022(8)
C11 0.0298(9) 0.0247(9) 0.0210(8) -0.0011(8) -0.0018(7) 0.0022(7)

loop_
_atom_site_label
_atom_site_fract_x
_atom_site_fract_y
_atom_site_fract_z
_atom_site_U_iso_or_equiv
_atom_site_thermal_displace_type
O1 1.1288(2) -0.3600(3) 0.04854(4) 0.0328(4) Uij
O2 0.7973(3) -0.2525(3) 0.00877(4) 0.0336(4) Uij
C1 1.0364(3) 0.0334(4) 0.11061(5) 0.0253(5) Uij
C2 0.8819(3) -0.0097(4) 0.07517(5) 0.0245(4) Uij
C3 0.6687(3) 0.1461(4) 0.07037(6) 0.0298(5) Uij
C4 0.6159(3) 0.3374(4) 0.10115(6) 0.0317(5) Uij
C5 0.7224(4) 0.5820(4) 0.17152(6) 0.0334(5) Uij
C6 0.8770(4) 0.6233(4) 0.20666(6) 0.0362(5) Uij
C7 1.0891(4) 0.4700(4) 0.21100(6) 0.0357(5) Uij
C8 1.1429(4) 0.2789(4) 0.18007(6) 0.0328(5) Uij
C9 0.9861(3) 0.2312(4) 0.14314(5) 0.0249(5) Uij
C10 0.7715(3) 0.3854(4) 0.13840(5) 0.0268(5) Uij
C11 0.9362(3) -0.2198(4) 0.04164(5) 0.0252(4) Uij
H1 1.179(3) -0.076(4) 0.1149(6) 0.035(5) Uij
H3 0.565(4) 0.112(4) 0.0465(7) 0.039(6) Uij
H4 0.467(4) 0.444(4) 0.0981(6) 0.039(6) Uij
H5 0.578(4) 0.686(4) 0.1682(6) 0.041(6) Uij
H6 0.843(4) 0.761(4) 0.2299(6) 0.043(6) Uij
H7 1.194(4) 0.501(4) 0.2354(7) 0.047(6) Uij
H8 1.293(4) 0.171(5) 0.1833(7) 0.044(6) Uij
H21 1.144(7) -0.485(10) 0.027(1) 0.03(1) Uij
H22 0.803(12) -0.384(15) -0.011(2) 0.09(2) Uij

loop_
_atom_type_symbol
_atom_type_scat_dispersion_real
_atom_type_scat_dispersion_imag
_atom_type_scat_source
H 0 0 'Stewart, Davidson & Simpson (1965)'
C .002 .002 'Cromer & Waber (1974)'
O .008 .006 'Cromer & Waber (1974)'

loop_
_geom_angle_atom_site_label_1
_geom_angle_atom_site_label_2
_geom_angle_atom_site_label_3
_geom_angle
_geom_angle_publ_flag
C2 C1 C9 120.9(2) yes
C1 C2 C3 120.2(2) yes
C1 C2 C11 120.2(2) yes
C3 C2 C11 119.60(10) yes
C2 C3 C4 120.1(2) yes
C3 C4 C10 121.0(2) yes
C6 C5 C10 121.1(2) yes
C5 C6 C7 120.3(2) yes
C6 C7 C8 120.5(2) yes
C7 C8 C9 120.6(2) yes
C1 C9 C8 121.9(2) yes
C1 C9 C10 118.7(2) yes
C8 C9 C10 119.3(2) yes
C4 C10 C5 122.9(2) yes
C4 C10 C9 119.0(2) yes
C5 C10 C9 118.1(2) yes
C2 C11 O1 116.70(10) yes
C2 C11 O2 119.7(2) yes
O1 C11 O2 123.6(2) yes

loop_
_geom_bond_atom_site_label_1
_geom_bond_atom_site_label_2
_geom_bond_distance
_geom_bond_publ_flag
C1 C2 1.370(2) yes
C1 C9 1.416(2) yes
C2 C3 1.418(2) yes
C2 C11 1.484(2) yes
C3 C4 1.360(3) yes
C4 C10 1.419(2) yes
C5 C6 1.362(3) yes
C5 C10 1.423(3) yes
C6 C7 1.406(3) yes
C7 C8 1.364(3) yes
C8 C9 1.415(2) yes
C9 C10 1.421(2) yes
C11 O1 1.288(2) yes
C11 O2 1.250(2) yes
C1 H1 0.97(2) no
C3 H3 0.93(2) no
C4 H4 0.99(2) no
C5 H5 0.96(2) no
C6 H6 1.00(2) no
C7 H7 0.94(2) no
C8 H8 0.99(2) no
O1 H21 0.89(5) no
O2 H22 0.88(7) no
